data_1509281
loop_
_publ_author_name
'Losert, W.'
'Hoppe, R.'

_publ_section_title
;
 Zur Kenntnis der K4 (Ag4 O4) - Verwandtschaft
;
_journal_name_full 'Zeitschrift fuer Anorganische und Allgemeine Chemie'
_journal_page_first 7
_journal_page_last 16
_journal_paper_doi 10.1002/zaac.19855240502
_journal_volume 524
_journal_year 1985
_chemical_formula_sum 'Ag Cs O'
_chemical_name_systematic 'Cs Ag O'
_space_group_IT_number 119
_symmetry_space_group_name_Hall 'I -4 -2'
_symmetry_space_group_name_H-M 'I -4 m 2'
_cell_angle_alpha 90
_cell_angle_beta 90
_cell_angle_gamma 90
_cell_formula_units_Z 8
_cell_length_a 10.243
_cell_length_b 10.243
_cell_length_c 6.168
_cell_volume 647.141
_citation_journal_id_ASTM ZAACAB
_cod_data_source_file silver1-2_186.cif
_cod_data_source_block Ag1Cs1O1
_cod_original_cell_volume 647.1407
_cod_original_formula_sum 'Ag1 Cs1 O1'
_cod_database_code 1509281

loop_
_symmetry_equiv_pos_as_xyz
x,y,z
y,-x,-z
-x,-y,z
-y,x,-z
-x,y,z
y,x,-z
x,-y,z
-y,-x,-z
x+1/2,y+1/2,z+1/2
y+1/2,-x+1/2,-z+1/2
-x+1/2,-y+1/2,z+1/2
-y+1/2,x+1/2,-z+1/2
-x+1/2,y+1/2,z+1/2
y+1/2,x+1/2,-z+1/2
x+1/2,-y+1/2,z+1/2
-y+1/2,-x+1/2,-z+1/2

loop_
_atom_site_label
_atom_site_type_symbol
_atom_site_fract_x
_atom_site_fract_y
_atom_site_fract_z
_atom_site_occupancy
_atom_site_U_iso_or_equiv
Ag1 Ag+1 0.3583 0.8583 0.25 1 0.0
Cs1 Cs+1 0.1935 0 0.7529 1 0.0
O1 O-2 0.7837 0 0.238 1 0.0
